data_7250028
loop_
_publ_author_name
'Recchia, Daniella L.'
'Barton, Benita'
'Hosten, Eric C.'

_publ_section_title
;
 Extremely effective separations of pyridine/picoline mixtures through
 supramolecular chemistry strategies employing
 (4R,5R)-bis(diphenylhydroxymethyl)-2-spiro-1&#x2032;-cyclohexane-1,3-dioxolane
 as the host compound
;
_journal_issue 13
_journal_name_full CrystEngComm
_journal_page_first 1960
_journal_page_last 1976
_journal_paper_doi 10.1039/D5CE00111K
_journal_volume 27
_journal_year 2025
_chemical_absolute_configuration ad
_chemical_formula_moiety 'C34 H34 O4, C5 H5 N'
_chemical_formula_sum 'C39 H39 N O4'
_chemical_formula_weight 585.71
_chemical_name_systematic (4R,5R)-Bis(diphenyldioxymethyl)-2-spiro-1'-cyclohexane-1,3-dioxane
_chemical_temperature_decomposition 428.38
_space_group_crystal_system orthorhombic
_space_group_IT_number 19
_space_group_name_Hall 'P 2ac 2ab'
_space_group_name_H-M_alt 'P 21 21 21'
_atom_sites_solution_hydrogens geom
_atom_sites_solution_primary dual
_atom_sites_solution_secondary difmap
_audit_creation_method SHELXL-2019/3
_audit_update_record
;
2024-03-18 deposited with the CCDC.	2025-02-26 downloaded from the CCDC.
;
_cell_angle_alpha 90
_cell_angle_beta 90
_cell_angle_gamma 90
_cell_formula_units_Z 4
_cell_length_a 9.6215(4)
_cell_length_b 10.7098(4)
_cell_length_c 29.8886(12)
_cell_measurement_reflns_used 9514
_cell_measurement_temperature 200(2)
_cell_measurement_theta_max 28.14
_cell_measurement_theta_min 2.34
_cell_volume 3079.9(2)
_computing_cell_refinement 'SAINT V8.40B (Bruker AXS LLC, 2019)'
_computing_data_collection 'Bruker Instrument Service V6.2.16'
_computing_data_reduction 'SAINT V8.40B (Bruker AXS LLC, 2019)'
_computing_molecular_graphics 'Ortep-3 for Windows (Farrugia, 2012)'
_computing_publication_material 'PLATON (Spek, 2009) and MERCURY (Macrae, 2008)'
_computing_structure_refinement 'SHELXL-2019/2 (Sheldrick, 2015b)  and ShelXle (H\"ubschle, 2011)'
_computing_structure_solution 'SHELXT-2018/2 (Sheldrick, 2015a)'
_diffrn_ambient_temperature 200(2)
_diffrn_detector 'Bruker PHOTON II 7 detector'
_diffrn_measured_fraction_theta_full 0.998
_diffrn_measured_fraction_theta_max 0.999
_diffrn_measurement_device 'four-circle KAPPA diffractometer'
_diffrn_measurement_device_type 'Bruker D8 QUEST'
_diffrn_measurement_method '\f and \w scans'
_diffrn_radiation_monochromator graphite
_diffrn_radiation_type MoK\a
_diffrn_radiation_wavelength 0.71073
_diffrn_reflns_av_R_equivalents 0.0668
_diffrn_reflns_av_unetI/netI 0.0374
_diffrn_reflns_Laue_measured_fraction_full 0.998
_diffrn_reflns_Laue_measured_fraction_max 0.999
_diffrn_reflns_limit_h_max 12
_diffrn_reflns_limit_h_min -12
_diffrn_reflns_limit_k_max 14
_diffrn_reflns_limit_k_min -14
_diffrn_reflns_limit_l_max 36
_diffrn_reflns_limit_l_min -39
_diffrn_reflns_number 69975
_diffrn_reflns_point_group_measured_fraction_full 0.999
_diffrn_reflns_point_group_measured_fraction_max 0.998
_diffrn_reflns_theta_full 25.242
_diffrn_reflns_theta_max 28.284
_diffrn_reflns_theta_min 2.224
_diffrn_source 'sealed x-ray tube'
_diffrn_source_current 1.4
_diffrn_source_power 70
_diffrn_source_voltage 50
_exptl_absorpt_coefficient_mu 0.081
_exptl_absorpt_correction_T_max 0.9602
_exptl_absorpt_correction_T_min 0.9491
_exptl_absorpt_correction_type numerical
_exptl_absorpt_process_details 'SADABS V2016/2 (Krause, 2015)'
_exptl_crystal_colour colourless
_exptl_crystal_density_diffrn 1.263
_exptl_crystal_density_method 'not measured'
_exptl_crystal_description block
_exptl_crystal_F_000 1248
_exptl_crystal_recrystallization_method 'Re-crystallisation from solvent: pyridine'
_exptl_crystal_size_max 0.427
_exptl_crystal_size_mid 0.277
_exptl_crystal_size_min 0.267
_refine_diff_density_max 0.246
_refine_diff_density_min -0.239
_refine_diff_density_rms 0.043
_refine_ls_abs_structure_details
;
 Flack x determined using 2577 quotients [(I+)-(I-)]/[(I+)+(I-)]
 (Parsons, Flack and Wagner, Acta Cryst. B69 (2013) 249-259).
;
_refine_ls_abs_structure_Flack 0.0(4)
_refine_ls_extinction_coef 0.0094(10)
_refine_ls_extinction_expression Fc^*^=kFc[1+0.001xFc^2^\l^3^/sin(2\q)]^-1/4^
_refine_ls_extinction_method 'SHELXL-2019/2 (Sheldrick 2019)'
_refine_ls_goodness_of_fit_ref 1.116
_refine_ls_hydrogen_treatment constr
_refine_ls_matrix_type full
_refine_ls_number_parameters 400
_refine_ls_number_reflns 7631
_refine_ls_number_restraints 0
_refine_ls_restrained_S_all 1.116
_refine_ls_R_factor_all 0.0568
_refine_ls_R_factor_gt 0.0460
_refine_ls_shift/su_max 0.000
_refine_ls_shift/su_mean 0.000
_refine_ls_structure_factor_coef Fsqd
_refine_ls_weighting_details 'w=1/[\s^2^(Fo^2^)+(0.0234P)^2^+1.1869P] where P=(Fo^2^+2Fc^2^)/3'
_refine_ls_weighting_scheme calc
_refine_ls_wR_factor_gt 0.0907
_refine_ls_wR_factor_ref 0.0972
_reflns_Friedel_coverage 0.776
_reflns_Friedel_fraction_full 0.999
_reflns_Friedel_fraction_max 0.997
_reflns_number_gt 6756
_reflns_number_total 7631
_reflns_threshold_expression 'I > 2\s(I)'
_cod_data_source_file d5ce00111k2.cif
_cod_data_source_block aq086
_cod_depositor_comments 'Adding full bibliography for 7250028--7250031.cif.'
_cod_database_code 7250028
_shelx_shelxl_version_number 2019/3
_shelx_space_group_comment
;
The symmetry employed for this shelxl refinement is uniquely defined
by the following loop, which should always be used as a source of
symmetry information in preference to the above space-group names.
They are only intended as comments.
;
_shelx_estimated_absorpt_t_min 0.966
_shelx_estimated_absorpt_t_max 0.979

loop_
_space_group_symop_operation_xyz
'x, y, z'
'-x+1/2, -y, z+1/2'
'-x, y+1/2, -z+1/2'
'x+1/2, -y+1/2, -z'

loop_
_atom_site_label
_atom_site_type_symbol
_atom_site_fract_x
_atom_site_fract_y
_atom_site_fract_z
_atom_site_U_iso_or_equiv
_atom_site_adp_type
_atom_site_occupancy
_atom_site_site_symmetry_order
_atom_site_calc_flag
_atom_site_refinement_flags_posn
_atom_site_refinement_flags_adp
_atom_site_refinement_flags_occupancy
_atom_site_disorder_assembly
_atom_site_disorder_group
O1 O 0.58890(18) 0.35667(14) 0.42040(5) 0.0275(4) Uani 1 1 d . . . . .
H1 H 0.530848 0.364563 0.399604 0.041 Uiso 1 1 calc R U . . .
O2 O 0.70109(16) 0.67842(14) 0.39680(5) 0.0246(3) Uani 1 1 d . . . . .
O3 O 0.51398(16) 0.71326(14) 0.35226(5) 0.0233(3) Uani 1 1 d . . . . .
O4 O 0.42039(19) 0.38675(15) 0.34950(6) 0.0334(4) Uani 1 1 d . . . . .
H4 H 0.335842 0.367275 0.348874 0.050 Uiso 1 1 calc R U . . .
N6 N 0.1703(2) 0.2718(2) 0.35740(8) 0.0391(5) Uani 1 1 d . . . . .
C1 C 0.6505(2) 0.4753(2) 0.42991(7) 0.0205(4) Uani 1 1 d . . . . .
C2 C 0.6438(2) 0.55795(19) 0.38712(7) 0.0202(4) Uani 1 1 d . . . . .
H2 H 0.699434 0.517683 0.362822 0.024 Uiso 1 1 calc R U . . .
C3 C 0.4966(2) 0.5898(2) 0.36899(7) 0.0210(4) Uani 1 1 d . . . . .
H3 H 0.428797 0.590743 0.394329 0.025 Uiso 1 1 calc R U . . .
C4 C 0.4383(2) 0.5092(2) 0.33050(7) 0.0231(4) Uani 1 1 d . . . . .
C11 C 0.5767(2) 0.53958(19) 0.46902(7) 0.0219(4) Uani 1 1 d . . . . .
C12 C 0.4373(2) 0.5164(2) 0.47788(8) 0.0287(5) Uani 1 1 d . . . . .
H12 H 0.388153 0.456544 0.460580 0.034 Uiso 1 1 calc R U . . .
C13 C 0.3693(3) 0.5805(3) 0.51195(9) 0.0371(6) Uani 1 1 d . . . . .
H13 H 0.273720 0.564663 0.517500 0.045 Uiso 1 1 calc R U . . .
C14 C 0.4390(3) 0.6665(3) 0.53764(8) 0.0372(6) Uani 1 1 d . . . . .
H14 H 0.391746 0.710532 0.560647 0.045 Uiso 1 1 calc R U . . .
C15 C 0.5784(3) 0.6884(2) 0.52978(8) 0.0330(5) Uani 1 1 d . . . . .
H15 H 0.627445 0.746860 0.547724 0.040 Uiso 1 1 calc R U . . .
C16 C 0.6472(3) 0.6252(2) 0.49574(7) 0.0264(5) Uani 1 1 d . . . . .
H16 H 0.743157 0.640572 0.490658 0.032 Uiso 1 1 calc R U . . .
C21 C 0.8006(2) 0.4470(2) 0.44397(7) 0.0216(4) Uani 1 1 d . . . . .
C22 C 0.8181(2) 0.3668(2) 0.48038(8) 0.0277(5) Uani 1 1 d . . . . .
H22 H 0.738812 0.330661 0.494204 0.033 Uiso 1 1 calc R U . . .
C23 C 0.9493(3) 0.3391(2) 0.49661(9) 0.0343(6) Uani 1 1 d . . . . .
H23 H 0.959647 0.284636 0.521470 0.041 Uiso 1 1 calc R U . . .
C24 C 1.0653(3) 0.3911(2) 0.47649(9) 0.0354(6) Uani 1 1 d . . . . .
H24 H 1.155531 0.373227 0.487709 0.043 Uiso 1 1 calc R U . . .
C25 C 1.0493(3) 0.4686(2) 0.44026(9) 0.0343(6) Uani 1 1 d . . . . .
H25 H 1.129048 0.503555 0.426297 0.041 Uiso 1 1 calc R U . . .
C26 C 0.9176(2) 0.4965(2) 0.42376(8) 0.0272(5) Uani 1 1 d . . . . .
H26 H 0.908097 0.549781 0.398534 0.033 Uiso 1 1 calc R U . . .
C31 C 0.6101(2) 0.7747(2) 0.38074(7) 0.0230(5) Uani 1 1 d . . . . .
C32 C 0.5330(3) 0.8382(2) 0.41893(8) 0.0270(5) Uani 1 1 d . . . . .
H32A H 0.600897 0.869443 0.441146 0.032 Uiso 1 1 calc R U . . .
H32B H 0.472204 0.776615 0.434032 0.032 Uiso 1 1 calc R U . . .
C33 C 0.4448(3) 0.9470(2) 0.40181(9) 0.0333(5) Uani 1 1 d . . . . .
H33A H 0.370899 0.914763 0.381874 0.040 Uiso 1 1 calc R U . . .
H33B H 0.399639 0.989343 0.427422 0.040 Uiso 1 1 calc R U . . .
C34 C 0.5339(3) 1.0404(2) 0.37636(9) 0.0372(6) Uani 1 1 d . . . . .
H34A H 0.474281 1.108380 0.364717 0.045 Uiso 1 1 calc R U . . .
H34B H 0.602885 1.077782 0.396958 0.045 Uiso 1 1 calc R U . . .
C35 C 0.6089(3) 0.9778(2) 0.33771(9) 0.0330(5) Uani 1 1 d . . . . .
H35A H 0.670759 1.039309 0.323015 0.040 Uiso 1 1 calc R U . . .
H35B H 0.539906 0.949437 0.315359 0.040 Uiso 1 1 calc R U . . .
C36 C 0.6950(2) 0.8663(2) 0.35333(8) 0.0276(5) Uani 1 1 d . . . . .
H36A H 0.733600 0.822727 0.326891 0.033 Uiso 1 1 calc R U . . .
H36B H 0.773985 0.896634 0.371584 0.033 Uiso 1 1 calc R U . . .
C41 C 0.5416(2) 0.5014(2) 0.29182(7) 0.0260(5) Uani 1 1 d . . . . .
C42 C 0.5665(3) 0.6058(2) 0.26500(8) 0.0304(5) Uani 1 1 d . . . . .
H42 H 0.516656 0.680935 0.270256 0.036 Uiso 1 1 calc R U . . .
C43 C 0.6636(3) 0.6006(3) 0.23077(9) 0.0399(7) Uani 1 1 d . . . . .
H43 H 0.680581 0.672468 0.212978 0.048 Uiso 1 1 calc R U . . .
C44 C 0.7356(3) 0.4918(4) 0.22235(9) 0.0485(8) Uani 1 1 d . . . . .
H44 H 0.801789 0.488606 0.198802 0.058 Uiso 1 1 calc R U . . .
C45 C 0.7109(3) 0.3880(3) 0.24828(10) 0.0491(8) Uani 1 1 d . . . . .
H45 H 0.759902 0.312753 0.242411 0.059 Uiso 1 1 calc R U . . .
C46 C 0.6148(3) 0.3922(3) 0.28297(9) 0.0369(6) Uani 1 1 d . . . . .
H46 H 0.599049 0.320091 0.300746 0.044 Uiso 1 1 calc R U . . .
C51 C 0.2954(2) 0.5575(2) 0.31491(8) 0.0271(5) Uani 1 1 d . . . . .
C52 C 0.2158(3) 0.6402(2) 0.33964(9) 0.0332(6) Uani 1 1 d . . . . .
H52 H 0.252110 0.674453 0.366542 0.040 Uiso 1 1 calc R U . . .
C53 C 0.0824(3) 0.6738(3) 0.32536(10) 0.0433(7) Uani 1 1 d . . . . .
H53 H 0.028205 0.729786 0.342783 0.052 Uiso 1 1 calc R U . . .
C54 C 0.0294(3) 0.6258(3) 0.28596(11) 0.0499(8) Uani 1 1 d . . . . .
H54 H -0.061090 0.648654 0.276200 0.060 Uiso 1 1 calc R U . . .
C55 C 0.1088(3) 0.5446(3) 0.26099(10) 0.0485(8) Uani 1 1 d . . . . .
H55 H 0.072920 0.511873 0.233795 0.058 Uiso 1 1 calc R U . . .
C56 C 0.2405(3) 0.5102(3) 0.27517(9) 0.0374(6) Uani 1 1 d . . . . .
H56 H 0.293906 0.453902 0.257653 0.045 Uiso 1 1 calc R U . . .
C61 C 0.0441(3) 0.2878(3) 0.34003(11) 0.0485(7) Uani 1 1 d . . . . .
H61 H 0.033880 0.343949 0.315645 0.058 Uiso 1 1 calc R U . . .
C62 C -0.0720(3) 0.2271(3) 0.35562(12) 0.0554(8) Uani 1 1 d . . . . .
H62 H -0.160418 0.241607 0.342441 0.066 Uiso 1 1 calc R U . . .
C63 C -0.0579(3) 0.1451(3) 0.39059(11) 0.0527(8) Uani 1 1 d . . . . .
H63 H -0.136580 0.102414 0.402189 0.063 Uiso 1 1 calc R U . . .
C64 C 0.0710(3) 0.1257(3) 0.40852(11) 0.0494(7) Uani 1 1 d . . . . .
H64 H 0.084170 0.068218 0.432347 0.059 Uiso 1 1 calc R U . . .
C65 C 0.1815(3) 0.1918(3) 0.39114(10) 0.0411(6) Uani 1 1 d . . . . .
H65 H 0.270662 0.179454 0.404037 0.049 Uiso 1 1 calc R U . . .

loop_
_atom_site_aniso_label
_atom_site_aniso_U_11
_atom_site_aniso_U_22
_atom_site_aniso_U_33
_atom_site_aniso_U_23
_atom_site_aniso_U_13
_atom_site_aniso_U_12
O1 0.0313(9) 0.0216(8) 0.0294(9) 0.0021(6) -0.0062(7) -0.0052(7)
O2 0.0247(8) 0.0197(7) 0.0295(8) 0.0025(6) -0.0077(7) -0.0023(6)
O3 0.0268(8) 0.0204(7) 0.0228(7) 0.0012(6) -0.0067(6) -0.0018(6)
O4 0.0324(9) 0.0268(8) 0.0410(10) 0.0091(7) -0.0121(8) -0.0116(7)
N6 0.0353(12) 0.0331(12) 0.0489(13) 0.0051(10) 0.0130(11) -0.0016(10)
C1 0.0188(10) 0.0217(10) 0.0209(10) 0.0019(8) -0.0004(8) -0.0003(8)
C2 0.0204(10) 0.0198(10) 0.0204(10) 0.0010(8) -0.0020(8) -0.0010(8)
C3 0.0201(10) 0.0226(10) 0.0203(10) 0.0030(8) -0.0018(8) -0.0001(8)
C4 0.0236(10) 0.0215(10) 0.0242(10) 0.0022(8) -0.0056(9) -0.0043(9)
C11 0.0227(10) 0.0219(10) 0.0212(10) 0.0061(8) 0.0001(9) 0.0039(9)
C12 0.0231(11) 0.0351(12) 0.0280(11) 0.0043(10) 0.0008(9) 0.0036(10)
C13 0.0245(12) 0.0468(15) 0.0399(14) 0.0061(12) 0.0095(11) 0.0090(11)
C14 0.0436(15) 0.0397(14) 0.0283(12) 0.0010(11) 0.0113(12) 0.0166(12)
C15 0.0451(15) 0.0290(12) 0.0249(12) -0.0024(10) 0.0007(11) 0.0056(11)
C16 0.0268(11) 0.0279(11) 0.0245(11) 0.0037(9) 0.0004(9) 0.0013(9)
C21 0.0203(10) 0.0216(10) 0.0229(10) -0.0022(8) -0.0008(8) 0.0033(8)
C22 0.0265(12) 0.0269(11) 0.0295(12) 0.0047(10) 0.0022(9) 0.0036(9)
C23 0.0385(14) 0.0296(12) 0.0348(13) 0.0052(10) -0.0076(11) 0.0088(11)
C24 0.0238(12) 0.0338(13) 0.0487(15) -0.0012(12) -0.0097(11) 0.0079(10)
C25 0.0240(12) 0.0305(13) 0.0485(15) 0.0028(11) 0.0026(11) 0.0003(10)
C26 0.0258(11) 0.0254(11) 0.0303(12) 0.0025(9) 0.0029(10) 0.0025(9)
C31 0.0231(11) 0.0220(10) 0.0238(10) 0.0028(9) -0.0064(9) 0.0008(9)
C32 0.0329(13) 0.0244(11) 0.0236(11) -0.0016(9) -0.0056(10) 0.0005(9)
C33 0.0366(13) 0.0284(12) 0.0349(13) -0.0041(10) -0.0021(11) 0.0069(10)
C34 0.0435(16) 0.0225(11) 0.0455(15) 0.0029(11) -0.0067(12) 0.0053(11)
C35 0.0376(13) 0.0256(12) 0.0357(13) 0.0096(10) -0.0055(11) -0.0008(10)
C36 0.0269(11) 0.0244(11) 0.0316(12) 0.0031(9) -0.0031(10) -0.0041(9)
C41 0.0225(11) 0.0309(12) 0.0245(11) -0.0060(10) -0.0066(9) -0.0026(9)
C42 0.0300(12) 0.0364(13) 0.0248(11) -0.0030(10) -0.0034(10) -0.0064(11)
C43 0.0340(14) 0.0591(18) 0.0267(12) -0.0037(12) 0.0012(11) -0.0132(13)
C44 0.0282(13) 0.086(2) 0.0314(14) -0.0178(16) 0.0028(11) -0.0028(15)
C45 0.0394(16) 0.063(2) 0.0453(17) -0.0244(15) -0.0056(14) 0.0165(15)
C46 0.0375(14) 0.0380(14) 0.0351(13) -0.0102(11) -0.0089(11) 0.0033(12)
C51 0.0224(11) 0.0308(12) 0.0280(11) 0.0086(9) -0.0039(9) -0.0062(9)
C52 0.0268(12) 0.0395(14) 0.0332(13) 0.0075(11) -0.0015(10) -0.0034(11)
C53 0.0246(13) 0.0527(17) 0.0526(17) 0.0164(14) -0.0001(12) 0.0034(12)
C54 0.0261(14) 0.065(2) 0.0582(19) 0.0251(17) -0.0157(13) -0.0059(14)
C55 0.0376(15) 0.0640(19) 0.0439(16) 0.0133(15) -0.0183(13) -0.0148(15)
C56 0.0358(14) 0.0428(15) 0.0338(13) 0.0053(12) -0.0091(11) -0.0092(12)
C61 0.0529(19) 0.0440(16) 0.0487(17) 0.0099(14) 0.0013(15) -0.0028(14)
C62 0.0399(16) 0.0593(19) 0.067(2) -0.0001(17) -0.0095(16) -0.0096(15)
C63 0.0454(17) 0.0516(18) 0.061(2) 0.0016(16) 0.0089(16) -0.0225(15)
C64 0.0567(19) 0.0401(15) 0.0514(17) 0.0102(13) 0.0072(15) -0.0108(15)
C65 0.0362(14) 0.0361(14) 0.0509(17) 0.0047(13) 0.0056(13) 0.0014(12)

loop_
_atom_type_symbol
_atom_type_description
_atom_type_scat_dispersion_real
_atom_type_scat_dispersion_imag
_atom_type_scat_source
C C 0.0033 0.0016 'International Tables Vol C Tables 4.2.6.8 and 6.1.1.4'
H H 0.0000 0.0000 'International Tables Vol C Tables 4.2.6.8 and 6.1.1.4'
N N 0.0061 0.0033 'International Tables Vol C Tables 4.2.6.8 and 6.1.1.4'
O O 0.0106 0.0060 'International Tables Vol C Tables 4.2.6.8 and 6.1.1.4'

loop_
_exptl_crystal_face_index_h
_exptl_crystal_face_index_k
_exptl_crystal_face_index_l
_exptl_crystal_face_perp_dist
-4.00 2.00 -1.00 0.2080
-4.00 3.00 1.00 0.2080
-4.00 1.00 3.00 0.1970
-3.00 0.00 -4.00 0.1800
-3.00 -1.00 -1.00 0.1650
-2.00 -1.00 -3.00 0.1540
-2.00 -1.00 4.00 0.1710
-1.00 -1.00 -2.00 0.1400
-1.00 -3.00 4.00 0.1250
-1.00 1.00 -4.00 0.1830
-1.00 1.00 4.00 0.2260
-1.00 -1.00 3.00 0.1450
-1.00 0.00 -2.00 0.1700
-1.00 0.00 3.00 0.1900
-1.00 -4.00 -4.00 0.1050
-1.00 -2.00 -4.00 0.1140
-1.00 -4.00 1.00 0.1040
-1.00 3.00 -4.00 0.1620
0.00 1.00 -3.00 0.1390
0.00 -1.00 3.00 0.1260
0.00 -1.00 4.00 0.1210
0.00 -1.00 -4.00 0.1090
0.00 1.00 3.00 0.2090
0.00 -4.00 -1.00 0.1130
0.00 1.00 -2.00 0.1260
1.00 -3.00 -4.00 0.1400
1.00 1.00 3.00 0.1020
1.00 -1.00 -3.00 0.1630
1.00 2.00 -2.00 0.1540
2.00 -2.00 -3.00 0.1870
3.00 0.00 2.00 0.2050

loop_
_geom_angle_atom_site_label_1
_geom_angle_atom_site_label_2
_geom_angle_atom_site_label_3
_geom_angle
_geom_angle_site_symmetry_1
_geom_angle_site_symmetry_3
_geom_angle_publ_flag
C1 O1 H1 109.5 . . ?
C2 O2 C31 110.16(15) . . ?
C31 O3 C3 107.26(15) . . ?
C4 O4 H4 109.5 . . ?
C65 N6 C61 117.0(2) . . ?
O1 C1 C11 111.01(17) . . ?
O1 C1 C21 105.61(17) . . ?
C11 C1 C21 108.45(17) . . ?
O1 C1 C2 108.94(16) . . ?
C11 C1 C2 110.61(17) . . ?
C21 C1 C2 112.13(17) . . ?
O2 C2 C3 102.91(16) . . ?
O2 C2 C1 109.28(16) . . ?
C3 C2 C1 116.70(17) . . ?
O2 C2 H2 109.2 . . ?
C3 C2 H2 109.2 . . ?
C1 C2 H2 109.2 . . ?
O3 C3 C4 107.46(16) . . ?
O3 C3 C2 102.68(17) . . ?
C4 C3 C2 117.95(18) . . ?
O3 C3 H3 109.4 . . ?
C4 C3 H3 109.4 . . ?
C2 C3 H3 109.4 . . ?
O4 C4 C41 109.05(19) . . ?
O4 C4 C51 108.54(17) . . ?
C41 C4 C51 111.75(18) . . ?
O4 C4 C3 104.99(16) . . ?
C41 C4 C3 110.99(18) . . ?
C51 C4 C3 111.25(18) . . ?
C12 C11 C16 118.6(2) . . ?
C12 C11 C1 120.9(2) . . ?
C16 C11 C1 120.52(19) . . ?
C11 C12 C13 120.4(2) . . ?
C11 C12 H12 119.8 . . ?
C13 C12 H12 119.8 . . ?
C14 C13 C12 120.7(2) . . ?
C14 C13 H13 119.7 . . ?
C12 C13 H13 119.7 . . ?
C13 C14 C15 119.5(2) . . ?
C13 C14 H14 120.2 . . ?
C15 C14 H14 120.2 . . ?
C14 C15 C16 120.3(2) . . ?
C14 C15 H15 119.9 . . ?
C16 C15 H15 119.9 . . ?
C15 C16 C11 120.6(2) . . ?
C15 C16 H16 119.7 . . ?
C11 C16 H16 119.7 . . ?
C26 C21 C22 118.5(2) . . ?
C26 C21 C1 124.79(19) . . ?
C22 C21 C1 116.7(2) . . ?
C23 C22 C21 121.0(2) . . ?
C23 C22 H22 119.5 . . ?
C21 C22 H22 119.5 . . ?
C22 C23 C24 119.8(2) . . ?
C22 C23 H23 120.1 . . ?
C24 C23 H23 120.1 . . ?
C25 C24 C23 119.7(2) . . ?
C25 C24 H24 120.2 . . ?
C23 C24 H24 120.2 . . ?
C24 C25 C26 120.7(2) . . ?
C24 C25 H25 119.6 . . ?
C26 C25 H25 119.6 . . ?
C21 C26 C25 120.2(2) . . ?
C21 C26 H26 119.9 . . ?
C25 C26 H26 119.9 . . ?
O3 C31 O2 105.36(16) . . ?
O3 C31 C36 109.11(17) . . ?
O2 C31 C36 108.43(18) . . ?
O3 C31 C32 109.87(18) . . ?
O2 C31 C32 111.54(18) . . ?
C36 C31 C32 112.27(19) . . ?
C31 C32 C33 111.08(19) . . ?
C31 C32 H32A 109.4 . . ?
C33 C32 H32A 109.4 . . ?
C31 C32 H32B 109.4 . . ?
C33 C32 H32B 109.4 . . ?
H32A C32 H32B 108.0 . . ?
C34 C33 C32 110.8(2) . . ?
C34 C33 H33A 109.5 . . ?
C32 C33 H33A 109.5 . . ?
C34 C33 H33B 109.5 . . ?
C32 C33 H33B 109.5 . . ?
H33A C33 H33B 108.1 . . ?
C35 C34 C33 111.0(2) . . ?
C35 C34 H34A 109.4 . . ?
C33 C34 H34A 109.4 . . ?
C35 C34 H34B 109.4 . . ?
C33 C34 H34B 109.4 . . ?
H34A C34 H34B 108.0 . . ?
C34 C35 C36 111.8(2) . . ?
C34 C35 H35A 109.3 . . ?
C36 C35 H35A 109.3 . . ?
C34 C35 H35B 109.3 . . ?
C36 C35 H35B 109.3 . . ?
H35A C35 H35B 107.9 . . ?
C31 C36 C35 112.2(2) . . ?
C31 C36 H36A 109.2 . . ?
C35 C36 H36A 109.2 . . ?
C31 C36 H36B 109.2 . . ?
C35 C36 H36B 109.2 . . ?
H36A C36 H36B 107.9 . . ?
C46 C41 C42 118.5(2) . . ?
C46 C41 C4 121.3(2) . . ?
C42 C41 C4 120.1(2) . . ?
C43 C42 C41 120.4(3) . . ?
C43 C42 H42 119.8 . . ?
C41 C42 H42 119.8 . . ?
C44 C43 C42 120.5(3) . . ?
C44 C43 H43 119.7 . . ?
C42 C43 H43 119.7 . . ?
C45 C44 C43 119.6(3) . . ?
C45 C44 H44 120.2 . . ?
C43 C44 H44 120.2 . . ?
C44 C45 C46 120.6(3) . . ?
C44 C45 H45 119.7 . . ?
C46 C45 H45 119.7 . . ?
C45 C46 C41 120.4(3) . . ?
C45 C46 H46 119.8 . . ?
C41 C46 H46 119.8 . . ?
C52 C51 C56 118.5(2) . . ?
C52 C51 C4 123.1(2) . . ?
C56 C51 C4 118.3(2) . . ?
C51 C52 C53 120.6(3) . . ?
C51 C52 H52 119.7 . . ?
C53 C52 H52 119.7 . . ?
C54 C53 C52 120.2(3) . . ?
C54 C53 H53 119.9 . . ?
C52 C53 H53 119.9 . . ?
C55 C54 C53 119.4(3) . . ?
C55 C54 H54 120.3 . . ?
C53 C54 H54 120.3 . . ?
C54 C55 C56 120.6(3) . . ?
C54 C55 H55 119.7 . . ?
C56 C55 H55 119.7 . . ?
C55 C56 C51 120.7(3) . . ?
C55 C56 H56 119.7 . . ?
C51 C56 H56 119.7 . . ?
N6 C61 C62 123.2(3) . . ?
N6 C61 H61 118.4 . . ?
C62 C61 H61 118.4 . . ?
C63 C62 C61 118.7(3) . . ?
C63 C62 H62 120.6 . . ?
C61 C62 H62 120.6 . . ?
C64 C63 C62 119.1(3) . . ?
C64 C63 H63 120.5 . . ?
C62 C63 H63 120.5 . . ?
C63 C64 C65 118.3(3) . . ?
C63 C64 H64 120.9 . . ?
C65 C64 H64 120.9 . . ?
N6 C65 C64 123.7(3) . . ?
N6 C65 H65 118.1 . . ?
C64 C65 H65 118.1 . . ?

loop_
_geom_bond_atom_site_label_1
_geom_bond_atom_site_label_2
_geom_bond_distance
_geom_bond_site_symmetry_2
_geom_bond_publ_flag
O1 C1 1.430(3) . ?
O1 H1 0.8400 . ?
O2 C2 1.433(3) . ?
O2 C31 1.436(3) . ?
O3 C31 1.418(3) . ?
O3 C3 1.424(3) . ?
O4 C4 1.440(3) . ?
O4 H4 0.8400 . ?
N6 C65 1.327(4) . ?
N6 C61 1.331(4) . ?
C1 C11 1.531(3) . ?
C1 C21 1.534(3) . ?
C1 C2 1.557(3) . ?
C2 C3 1.554(3) . ?
C2 H2 1.0000 . ?
C3 C4 1.544(3) . ?
C3 H3 1.0000 . ?
C4 C41 1.527(3) . ?
C4 C51 1.541(3) . ?
C11 C12 1.389(3) . ?
C11 C16 1.393(3) . ?
C12 C13 1.391(3) . ?
C12 H12 0.9500 . ?
C13 C14 1.374(4) . ?
C13 H13 0.9500 . ?
C14 C15 1.382(4) . ?
C14 H14 0.9500 . ?
C15 C16 1.389(3) . ?
C15 H15 0.9500 . ?
C16 H16 0.9500 . ?
C21 C26 1.384(3) . ?
C21 C22 1.396(3) . ?
C22 C23 1.384(3) . ?
C22 H22 0.9500 . ?
C23 C24 1.385(4) . ?
C23 H23 0.9500 . ?
C24 C25 1.373(4) . ?
C24 H24 0.9500 . ?
C25 C26 1.392(3) . ?
C25 H25 0.9500 . ?
C26 H26 0.9500 . ?
C31 C36 1.517(3) . ?
C31 C32 1.522(3) . ?
C32 C33 1.530(3) . ?
C32 H32A 0.9900 . ?
C32 H32B 0.9900 . ?
C33 C34 1.521(4) . ?
C33 H33A 0.9900 . ?
C33 H33B 0.9900 . ?
C34 C35 1.518(4) . ?
C34 H34A 0.9900 . ?
C34 H34B 0.9900 . ?
C35 C36 1.527(3) . ?
C35 H35A 0.9900 . ?
C35 H35B 0.9900 . ?
C36 H36A 0.9900 . ?
C36 H36B 0.9900 . ?
C41 C46 1.390(3) . ?
C41 C42 1.397(3) . ?
C42 C43 1.386(4) . ?
C42 H42 0.9500 . ?
C43 C44 1.378(5) . ?
C43 H43 0.9500 . ?
C44 C45 1.376(5) . ?
C44 H44 0.9500 . ?
C45 C46 1.390(4) . ?
C45 H45 0.9500 . ?
C46 H46 0.9500 . ?
C51 C52 1.385(4) . ?
C51 C56 1.395(3) . ?
C52 C53 1.400(3) . ?
C52 H52 0.9500 . ?
C53 C54 1.383(4) . ?
C53 H53 0.9500 . ?
C54 C55 1.377(5) . ?
C54 H54 0.9500 . ?
C55 C56 1.386(4) . ?
C55 H55 0.9500 . ?
C56 H56 0.9500 . ?
C61 C62 1.375(4) . ?
C61 H61 0.9500 . ?
C62 C63 1.372(5) . ?
C62 H62 0.9500 . ?
C63 C64 1.367(5) . ?
C63 H63 0.9500 . ?
C64 C65 1.379(4) . ?
C64 H64 0.9500 . ?
C65 H65 0.9500 . ?

loop_
_geom_hbond_atom_site_label_D
_geom_hbond_atom_site_label_H
_geom_hbond_atom_site_label_A
_geom_hbond_distance_DH
_geom_hbond_distance_HA
_geom_hbond_distance_DA
_geom_hbond_angle_DHA
_geom_hbond_site_symmetry_A
_geom_hbond_publ_flag
O1 H1 O4 0.84 1.85 2.688(2) 173 . yes
O4 H4 N6 0.84 1.91 2.713(3) 160 . yes
C26 H26 O2 0.95 2.42 2.964(3) 116 . yes
C42 H42 O3 0.95 2.48 2.895(3) 107 . yes
C46 H46 O4 0.95 2.36 2.731(3) 102 . yes
C52 H52 O3 0.95 2.59 2.997(3) 106 . yes

loop_
_geom_torsion_atom_site_label_1
_geom_torsion_atom_site_label_2
_geom_torsion_atom_site_label_3
_geom_torsion_atom_site_label_4
_geom_torsion
_geom_torsion_site_symmetry_1
_geom_torsion_site_symmetry_2
_geom_torsion_site_symmetry_3
_geom_torsion_site_symmetry_4
_geom_torsion_publ_flag
C31 O2 C2 C3 -7.5(2) . . . . ?
C31 O2 C2 C1 -132.17(18) . . . . ?
O1 C1 C2 O2 178.07(17) . . . . ?
C11 C1 C2 O2 55.8(2) . . . . ?
C21 C1 C2 O2 -65.4(2) . . . . ?
O1 C1 C2 C3 61.9(2) . . . . ?
C11 C1 C2 C3 -60.4(2) . . . . ?
C21 C1 C2 C3 178.43(18) . . . . ?
C31 O3 C3 C4 -159.71(17) . . . . ?
C31 O3 C3 C2 -34.7(2) . . . . ?
O2 C2 C3 O3 25.28(19) . . . . ?
C1 C2 C3 O3 144.92(17) . . . . ?
O2 C2 C3 C4 143.15(18) . . . . ?
C1 C2 C3 C4 -97.2(2) . . . . ?
O3 C3 C4 O4 -178.89(17) . . . . ?
C2 C3 C4 O4 65.8(2) . . . . ?
O3 C3 C4 C41 63.4(2) . . . . ?
C2 C3 C4 C41 -51.9(2) . . . . ?
O3 C3 C4 C51 -61.7(2) . . . . ?
C2 C3 C4 C51 -176.98(18) . . . . ?
O1 C1 C11 C12 -28.4(3) . . . . ?
C21 C1 C11 C12 -144.0(2) . . . . ?
C2 C1 C11 C12 92.7(2) . . . . ?
O1 C1 C11 C16 153.33(19) . . . . ?
C21 C1 C11 C16 37.7(3) . . . . ?
C2 C1 C11 C16 -85.6(2) . . . . ?
C16 C11 C12 C13 1.8(3) . . . . ?
C1 C11 C12 C13 -176.5(2) . . . . ?
C11 C12 C13 C14 -0.7(4) . . . . ?
C12 C13 C14 C15 -0.7(4) . . . . ?
C13 C14 C15 C16 0.9(4) . . . . ?
C14 C15 C16 C11 0.3(4) . . . . ?
C12 C11 C16 C15 -1.6(3) . . . . ?
C1 C11 C16 C15 176.7(2) . . . . ?
O1 C1 C21 C26 123.6(2) . . . . ?
C11 C1 C21 C26 -117.3(2) . . . . ?
C2 C1 C21 C26 5.1(3) . . . . ?
O1 C1 C21 C22 -57.5(2) . . . . ?
C11 C1 C21 C22 61.5(2) . . . . ?
C2 C1 C21 C22 -176.04(19) . . . . ?
C26 C21 C22 C23 1.3(3) . . . . ?
C1 C21 C22 C23 -177.6(2) . . . . ?
C21 C22 C23 C24 -0.2(4) . . . . ?
C22 C23 C24 C25 -0.7(4) . . . . ?
C23 C24 C25 C26 0.6(4) . . . . ?
C22 C21 C26 C25 -1.4(3) . . . . ?
C1 C21 C26 C25 177.4(2) . . . . ?
C24 C25 C26 C21 0.5(4) . . . . ?
C3 O3 C31 O2 30.7(2) . . . . ?
C3 O3 C31 C36 146.94(18) . . . . ?
C3 O3 C31 C32 -89.6(2) . . . . ?
C2 O2 C31 O3 -13.2(2) . . . . ?
C2 O2 C31 C36 -129.94(18) . . . . ?
C2 O2 C31 C32 105.9(2) . . . . ?
O3 C31 C32 C33 -67.9(2) . . . . ?
O2 C31 C32 C33 175.67(18) . . . . ?
C36 C31 C32 C33 53.7(3) . . . . ?
C31 C32 C33 C34 -56.3(3) . . . . ?
C32 C33 C34 C35 57.2(3) . . . . ?
C33 C34 C35 C36 -55.2(3) . . . . ?
O3 C31 C36 C35 70.1(2) . . . . ?
O2 C31 C36 C35 -175.65(19) . . . . ?
C32 C31 C36 C35 -52.0(3) . . . . ?
C34 C35 C36 C31 52.6(3) . . . . ?
O4 C4 C41 C46 -7.6(3) . . . . ?
C51 C4 C41 C46 -127.6(2) . . . . ?
C3 C4 C41 C46 107.6(2) . . . . ?
O4 C4 C41 C42 173.75(19) . . . . ?
C51 C4 C41 C42 53.8(3) . . . . ?
C3 C4 C41 C42 -71.1(3) . . . . ?
C46 C41 C42 C43 -0.9(3) . . . . ?
C4 C41 C42 C43 177.9(2) . . . . ?
C41 C42 C43 C44 0.8(4) . . . . ?
C42 C43 C44 C45 -0.2(4) . . . . ?
C43 C44 C45 C46 -0.4(4) . . . . ?
C44 C45 C46 C41 0.4(4) . . . . ?
C42 C41 C46 C45 0.3(4) . . . . ?
C4 C41 C46 C45 -178.4(2) . . . . ?
O4 C4 C51 C52 99.6(3) . . . . ?
C41 C4 C51 C52 -140.1(2) . . . . ?
C3 C4 C51 C52 -15.4(3) . . . . ?
O4 C4 C51 C56 -76.8(3) . . . . ?
C41 C4 C51 C56 43.5(3) . . . . ?
C3 C4 C51 C56 168.2(2) . . . . ?
C56 C51 C52 C53 1.0(4) . . . . ?
C4 C51 C52 C53 -175.3(2) . . . . ?
C51 C52 C53 C54 -0.9(4) . . . . ?
C52 C53 C54 C55 0.1(4) . . . . ?
C53 C54 C55 C56 0.4(4) . . . . ?
C54 C55 C56 C51 -0.2(4) . . . . ?
C52 C51 C56 C55 -0.5(4) . . . . ?
C4 C51 C56 C55 176.1(2) . . . . ?
C65 N6 C61 C62 0.6(5) . . . . ?
N6 C61 C62 C63 -0.5(5) . . . . ?
C61 C62 C63 C64 -0.5(5) . . . . ?
C62 C63 C64 C65 1.3(5) . . . . ?
C61 N6 C65 C64 0.2(4) . . . . ?
C63 C64 C65 N6 -1.2(5) . . . . ?
